data_1534538
loop_
_publ_author_name
'Amann, P.'
'Moeller, A.'

_publ_section_title
;
 Synthesis, crystal structure, and reactivity of Na5 (Cu O2) (O H)2
;
_journal_name_full 'Zeitschrift fuer Anorganische und Allgemeine Chemie'
_journal_page_first 2571
_journal_page_last 2575
_journal_volume 627
_journal_year 2001
_chemical_formula_sum 'Cu H2 Na5 O4'
_chemical_name_systematic 'Na5 (Cu O2) (O H)2'
_space_group_IT_number 62
_symmetry_space_group_name_Hall '-P 2ac 2n'
_symmetry_space_group_name_H-M 'P n m a'
_cell_angle_alpha 90
_cell_angle_beta 90
_cell_angle_gamma 90
_cell_formula_units_Z 4
_cell_length_a 6.0742
_cell_length_b 8.9117
_cell_length_c 12.01
_cell_volume 650.119
_citation_journal_id_ASTM ZAACAB
_cod_data_source_file Amann_ZAACAB_2001_214.cif
_cod_data_source_block H2Cu1Na5O4
_cod_original_cell_volume 650.1187
_cod_original_formula_sum 'H2 Cu1 Na5 O4'
_cod_database_code 1534538

loop_
_symmetry_equiv_pos_as_xyz
x,y,z
-x+1/2,-y,z+1/2
x+1/2,-y+1/2,-z+1/2
-x,y+1/2,-z
-x,-y,-z
x-1/2,y,-z-1/2
-x-1/2,y-1/2,z-1/2
x,-y-1/2,z

loop_
_atom_site_label
_atom_site_type_symbol
_atom_site_fract_x
_atom_site_fract_y
_atom_site_fract_z
_atom_site_occupancy
_atom_site_U_iso_or_equiv
Na3 Na+1 0.0517 0.75 0.04064 1 0.0
Na2 Na+1 -0.24203 0.49435 0.63883 1 0.0
O1 O-2 -0.2259 0.75 0.6211 1 0.0
H1 H+1 -0.214 0.49 0.8712 1 0.0
O2 O-2 0.1936 0.75 0.41037 1 0.0
Cu1 Cu+1 0.00356 0.75 0.52402 1 0.0
Na1 Na+1 -0.08619 0.75 0.27065 1 0.0
Na4 Na+1 -0.5637 0.75 0.70692 1 0.0
O3 O-2 -0.1309 0.4536 0.82832 1 0.0
